data_4037672
loop_
_publ_author_name
'Hsueh, Nai-Chen'
'Tsai, Min-Chen'
'Chang, Meng-Yang'
'Chen, Hsing-Yin'

_publ_section_title
;
 Construction of Sulfonyl Dihydrobenzo[<i>c</i>]xanthen-7-ones Core via
 NH<sub>4</sub>OAc/PdCl<sub>2</sub>/CuCl<sub>2</sub>-Mediated Double
 Cyclocondensation of \a-Sulfonyl <i>o</i>-Hydroxyacetophenones with
 2-Allylbenzaldehydes.
;
_journal_name_full 'The Journal of organic chemistry'
_journal_paper_doi 10.1021/acs.joc.9b02387
_journal_year 2019
_chemical_formula_sum 'C29 H28 O6 S'
_chemical_formula_weight 504.57
_space_group_crystal_system monoclinic
_space_group_IT_number 14
_space_group_name_Hall '-P 2ybc'
_space_group_name_H-M_alt 'P 1 21/c 1'
_atom_sites_solution_hydrogens geom
_audit_creation_method SHELXL-2014/6
_cell_angle_alpha 90
_cell_angle_beta 107.658(5)
_cell_angle_gamma 90
_cell_formula_units_Z 4
_cell_length_a 10.1806(11)
_cell_length_b 22.707(2)
_cell_length_c 11.1057(13)
_cell_measurement_reflns_used 9943
_cell_measurement_temperature 100(2)
_cell_measurement_theta_max 26.3777
_cell_measurement_theta_min 2.2830
_cell_volume 2446.4(5)
_computing_cell_refinement 'SAINT V8.34A (Bruker AXS Inc., 2013)'
_computing_data_collection 'Bruker APEX2'
_computing_data_reduction 'SAINT V8.34A (Bruker AXS Inc., 2013)'
_computing_molecular_graphics 'Bruker SHELXTL'
_computing_publication_material 'Bruker SHELXTL'
_computing_structure_refinement 'SHELXL-2014/6 (Sheldrick, 2014)'
_diffrn_ambient_temperature 100(2)
_diffrn_detector_area_resol_mean 8.3333
_diffrn_measured_fraction_theta_full 1.000
_diffrn_measured_fraction_theta_max 0.998
_diffrn_measurement_device_type 'Bruker APEX-II CCD'
_diffrn_measurement_method '\f and \w scans'
_diffrn_radiation_type MoK\a
_diffrn_radiation_wavelength 0.71073
_diffrn_reflns_av_R_equivalents 0.0356
_diffrn_reflns_av_unetI/netI 0.0254
_diffrn_reflns_Laue_measured_fraction_full 1.000
_diffrn_reflns_Laue_measured_fraction_max 0.998
_diffrn_reflns_limit_h_max 12
_diffrn_reflns_limit_h_min -12
_diffrn_reflns_limit_k_max 28
_diffrn_reflns_limit_k_min -28
_diffrn_reflns_limit_l_max 13
_diffrn_reflns_limit_l_min -13
_diffrn_reflns_number 32627
_diffrn_reflns_point_group_measured_fraction_full 1.000
_diffrn_reflns_point_group_measured_fraction_max 0.998
_diffrn_reflns_theta_full 25.242
_diffrn_reflns_theta_max 26.458
_diffrn_reflns_theta_min 2.099
_exptl_absorpt_coefficient_mu 0.176
_exptl_absorpt_correction_T_max 0.9485
_exptl_absorpt_correction_T_min 0.9143
_exptl_absorpt_correction_type multi-scan
_exptl_absorpt_process_details 'SADABS V2014/4 (Bruker AXS Inc.)'
_exptl_crystal_colour colorless
_exptl_crystal_density_diffrn 1.370
_exptl_crystal_density_meas ?
_exptl_crystal_density_method 'not measured'
_exptl_crystal_description lump
_exptl_crystal_F_000 1064
_exptl_crystal_size_max 0.30
_exptl_crystal_size_mid 0.25
_exptl_crystal_size_min 0.25
_refine_diff_density_max 0.368
_refine_diff_density_min -0.417
_refine_diff_density_rms 0.048
_refine_ls_extinction_method none
_refine_ls_goodness_of_fit_ref 1.049
_refine_ls_hydrogen_treatment constr
_refine_ls_matrix_type full
_refine_ls_number_parameters 330
_refine_ls_number_reflns 5035
_refine_ls_number_restraints 0
_refine_ls_restrained_S_all 1.049
_refine_ls_R_factor_all 0.0414
_refine_ls_R_factor_gt 0.0339
_refine_ls_shift/su_max 0.003
_refine_ls_shift/su_mean 0.000
_refine_ls_structure_factor_coef Fsqd
_refine_ls_weighting_details 'w=1/[\s^2^(Fo^2^)+(0.0449P)^2^+1.1005P] where P=(Fo^2^+2Fc^2^)/3'
_refine_ls_weighting_scheme calc
_refine_ls_wR_factor_gt 0.0862
_refine_ls_wR_factor_ref 0.0909
_reflns_Friedel_coverage 0.000
_reflns_number_gt 4314
_reflns_number_total 5035
_reflns_threshold_expression 'I > 2\s(I)'
_cod_data_source_file jo9b02387_si_001.cif
_cod_data_source_block mo_180126LT_0m
_cod_depositor_comments
;
The following automatic conversions were performed:

data item '_exptl_crystal_density_meas' value 'not measured' was
changed to '?' -- the value is perceived as not measured.

Automatic conversion script
Id: cif_fix_values 7556 2019-12-06 15:28:31Z antanas 
;
_cod_original_cell_volume 2446.3(5)
_cod_original_sg_symbol_H-M 'P 21/c'
_cod_database_code 4037672
_shelx_space_group_comment
;
The symmetry employed for this shelxl refinement is uniquely defined
by the following loop, which should always be used as a source of
symmetry information in preference to the above space-group names.
They are only intended as comments.
;
_shelxl_version_number 2014/6

loop_
_space_group_symop_operation_xyz
'x, y, z'
'-x, y+1/2, -z+1/2'
'-x, -y, -z'
'x, -y-1/2, z-1/2'

loop_
_atom_site_label
_atom_site_type_symbol
_atom_site_fract_x
_atom_site_fract_y
_atom_site_fract_z
_atom_site_U_iso_or_equiv
_atom_site_adp_type
_atom_site_occupancy
_atom_site_site_symmetry_order
_atom_site_calc_flag
_atom_site_refinement_flags_posn
_atom_site_refinement_flags_adp
S1 S 0.04046(3) 1.01814(2) 0.24042(3) 0.01027(9) Uani 1 1 d . .
O1 O 0.15467(11) 0.72684(4) 0.31009(10) 0.0195(2) Uani 1 1 d . .
O2 O -0.01177(10) 1.04031(4) 0.11308(9) 0.0147(2) Uani 1 1 d . .
O3 O 0.39566(10) 0.95666(4) 0.18311(10) 0.0143(2) Uani 1 1 d . .
O4 O 0.23727(11) 1.11112(4) 0.26703(11) 0.0237(3) Uani 1 1 d . .
O5 O 0.25189(11) 0.80857(4) 0.48801(10) 0.0169(2) Uani 1 1 d . .
O6 O 0.02697(10) 1.05320(4) 0.34357(9) 0.0133(2) Uani 1 1 d . .
C1 C -0.39990(18) 0.81215(8) 0.3040(2) 0.0355(5) Uani 1 1 d . .
H5 H -0.3755 0.8329 0.3852 0.053 Uiso 1 1 calc R U
H4 H -0.4534 0.7768 0.3089 0.053 Uiso 1 1 calc R U
H1 H -0.4551 0.8381 0.2373 0.053 Uiso 1 1 calc R U
C2 C -0.26853(16) 0.79437(7) 0.27395(15) 0.0212(3) Uani 1 1 d . .
H26 H -0.2961 0.7744 0.1897 0.025 Uiso 1 1 calc R U
C3 C -0.18588(15) 0.84878(6) 0.26440(14) 0.0160(3) Uani 1 1 d . .
C4 C -0.18049(15) 0.86939(6) 0.14781(14) 0.0171(3) Uani 1 1 d . .
H22 H -0.2275 0.8484 0.0732 0.021 Uiso 1 1 calc R U
C5 C -0.10787(14) 0.91998(6) 0.13859(14) 0.0145(3) Uani 1 1 d . .
H23 H -0.1035 0.9334 0.0589 0.017 Uiso 1 1 calc R U
C6 C -0.04186(14) 0.95061(6) 0.24820(13) 0.0118(3) Uani 1 1 d . .
C7 C 0.22685(13) 1.00450(6) 0.26873(13) 0.0106(3) Uani 1 1 d . .
C8 C 0.25028(14) 0.95876(6) 0.17468(13) 0.0117(3) Uani 1 1 d . .
H21 H 0.1940 0.9693 0.0867 0.014 Uiso 1 1 calc R U
C9 C 0.21890(14) 0.89686(6) 0.20428(13) 0.0116(3) Uani 1 1 d . .
C10 C 0.17089(15) 0.85513(6) 0.11121(14) 0.0144(3) Uani 1 1 d . .
H10 H 0.1536 0.8658 0.0251 0.017 Uiso 1 1 calc R U
C11 C 0.14748(15) 0.79736(6) 0.14210(14) 0.0162(3) Uani 1 1 d . .
H20 H 0.1128 0.7690 0.0773 0.019 Uiso 1 1 calc R U
C12 C 0.17515(14) 0.78157(6) 0.26796(14) 0.0145(3) Uani 1 1 d . .
C13 C 0.07556(18) 0.68609(7) 0.21761(16) 0.0245(4) Uani 1 1 d . .
H12 H -0.0126 0.7042 0.1710 0.037 Uiso 1 1 calc R U
H2 H 0.0586 0.6503 0.2600 0.037 Uiso 1 1 calc R U
H11 H 0.1267 0.6760 0.1586 0.037 Uiso 1 1 calc R U
C14 C -0.1835(2) 0.75079(7) 0.37139(18) 0.0324(4) Uani 1 1 d . .
H3 H -0.0931 0.7455 0.3587 0.049 Uiso 1 1 calc R U
H27 H -0.2315 0.7129 0.3614 0.049 Uiso 1 1 calc R U
H28 H -0.1713 0.7661 0.4566 0.049 Uiso 1 1 calc R U
C15 C -0.11659(15) 0.88012(6) 0.37284(14) 0.0148(3) Uani 1 1 d . .
H25 H -0.1182 0.8661 0.4530 0.018 Uiso 1 1 calc R U
C16 C -0.04563(14) 0.93123(6) 0.36610(13) 0.0128(3) Uani 1 1 d . .
H24 H -0.0003 0.9528 0.4404 0.015 Uiso 1 1 calc R U
C17 C 0.45861(14) 1.00859(6) 0.17610(13) 0.0133(3) Uani 1 1 d . .
C18 C 0.58292(15) 1.00604(7) 0.14792(14) 0.0173(3) Uani 1 1 d . .
H9 H 0.6204 0.9692 0.1346 0.021 Uiso 1 1 calc R U
C19 C 0.65061(16) 1.05761(7) 0.13969(15) 0.0213(3) Uani 1 1 d . .
H8 H 0.7354 1.0561 0.1206 0.026 Uiso 1 1 calc R U
C20 C 0.59706(16) 1.11215(7) 0.15892(16) 0.0228(3) Uani 1 1 d . .
H6 H 0.6439 1.1474 0.1509 0.027 Uiso 1 1 calc R U
C21 C 0.47620(16) 1.11447(7) 0.18953(15) 0.0195(3) Uani 1 1 d . .
H7 H 0.4401 1.1515 0.2040 0.023 Uiso 1 1 calc R U
C22 C 0.40571(14) 1.06234(6) 0.19953(13) 0.0142(3) Uani 1 1 d . .
C23 C 0.28462(15) 1.06507(6) 0.24460(14) 0.0141(3) Uani 1 1 d . .
C24 C 0.22790(14) 0.82364(6) 0.36285(13) 0.0134(3) Uani 1 1 d . .
C25 C 0.38002(17) 0.77868(7) 0.54099(16) 0.0244(4) Uani 1 1 d . .
H15 H 0.3807 0.7423 0.4937 0.037 Uiso 1 1 calc R U
H13 H 0.3913 0.7691 0.6296 0.037 Uiso 1 1 calc R U
H14 H 0.4559 0.8041 0.5360 0.037 Uiso 1 1 calc R U
C26 C 0.24835(14) 0.88138(6) 0.33198(13) 0.0115(3) Uani 1 1 d . .
C27 C 0.29512(14) 0.92645(6) 0.42977(13) 0.0129(3) Uani 1 1 d . .
H19 H 0.3321 0.9141 0.5151 0.015 Uiso 1 1 calc R U
C28 C 0.28841(14) 0.98437(6) 0.40483(13) 0.0116(3) Uani 1 1 d . .
C29 C 0.33596(16) 1.03009(6) 0.50567(14) 0.0172(3) Uani 1 1 d . .
H18 H 0.3588 1.0113 0.5889 0.026 Uiso 1 1 calc R U
H17 H 0.2624 1.0590 0.4978 0.026 Uiso 1 1 calc R U
H16 H 0.4178 1.0500 0.4964 0.026 Uiso 1 1 calc R U

loop_
_atom_site_aniso_label
_atom_site_aniso_U_11
_atom_site_aniso_U_22
_atom_site_aniso_U_33
_atom_site_aniso_U_23
_atom_site_aniso_U_13
_atom_site_aniso_U_12
S1 0.01019(17) 0.01077(17) 0.01009(17) 0.00106(12) 0.00344(13) 0.00133(12)
O1 0.0247(6) 0.0091(5) 0.0229(6) 0.0004(4) 0.0046(5) -0.0036(4)
O2 0.0149(5) 0.0173(5) 0.0117(5) 0.0037(4) 0.0036(4) 0.0028(4)
O3 0.0123(5) 0.0140(5) 0.0189(5) 0.0011(4) 0.0083(4) 0.0011(4)
O4 0.0255(6) 0.0110(5) 0.0407(7) 0.0009(5) 0.0191(5) 0.0006(4)
O5 0.0211(6) 0.0155(5) 0.0141(5) 0.0044(4) 0.0051(4) 0.0016(4)
O6 0.0146(5) 0.0126(5) 0.0135(5) -0.0006(4) 0.0055(4) 0.0016(4)
C1 0.0260(10) 0.0320(10) 0.0528(13) -0.0091(9) 0.0183(9) -0.0138(8)
C2 0.0254(8) 0.0180(8) 0.0203(8) -0.0051(6) 0.0074(7) -0.0083(6)
C3 0.0146(7) 0.0139(7) 0.0203(8) -0.0024(6) 0.0064(6) -0.0002(6)
C4 0.0165(7) 0.0179(7) 0.0154(7) -0.0046(6) 0.0026(6) -0.0015(6)
C5 0.0128(7) 0.0186(7) 0.0126(7) 0.0001(5) 0.0044(6) 0.0022(6)
C6 0.0090(7) 0.0125(7) 0.0145(7) -0.0003(5) 0.0047(5) 0.0009(5)
C7 0.0093(6) 0.0100(6) 0.0130(7) 0.0009(5) 0.0040(5) 0.0001(5)
C8 0.0100(7) 0.0130(7) 0.0127(7) 0.0007(5) 0.0045(5) 0.0018(5)
C9 0.0103(7) 0.0122(7) 0.0133(7) 0.0013(5) 0.0050(5) 0.0025(5)
C10 0.0152(7) 0.0156(7) 0.0131(7) 0.0000(5) 0.0052(6) 0.0034(5)
C11 0.0167(7) 0.0134(7) 0.0181(8) -0.0051(6) 0.0047(6) 0.0012(6)
C12 0.0137(7) 0.0088(6) 0.0218(8) 0.0019(6) 0.0065(6) 0.0014(5)
C13 0.0299(9) 0.0132(7) 0.0290(9) -0.0037(6) 0.0068(7) -0.0075(6)
C14 0.0404(11) 0.0179(8) 0.0375(11) 0.0011(7) 0.0098(9) -0.0088(7)
C15 0.0160(7) 0.0149(7) 0.0153(7) -0.0001(5) 0.0075(6) -0.0001(6)
C16 0.0129(7) 0.0143(7) 0.0112(7) -0.0019(5) 0.0036(5) 0.0001(5)
C17 0.0132(7) 0.0162(7) 0.0093(7) 0.0027(5) 0.0017(5) -0.0006(5)
C18 0.0135(7) 0.0238(8) 0.0145(7) 0.0022(6) 0.0043(6) 0.0018(6)
C19 0.0139(7) 0.0320(9) 0.0189(8) 0.0037(6) 0.0065(6) -0.0021(6)
C20 0.0177(8) 0.0246(8) 0.0261(9) 0.0045(7) 0.0069(7) -0.0073(6)
C21 0.0170(8) 0.0179(7) 0.0222(8) 0.0035(6) 0.0040(6) -0.0022(6)
C22 0.0122(7) 0.0164(7) 0.0131(7) 0.0028(5) 0.0027(6) -0.0007(5)
C23 0.0141(7) 0.0126(7) 0.0150(7) 0.0019(5) 0.0038(6) 0.0000(5)
C24 0.0128(7) 0.0141(7) 0.0141(7) 0.0017(5) 0.0055(5) 0.0024(5)
C25 0.0235(8) 0.0247(8) 0.0205(8) 0.0063(6) 0.0002(7) 0.0029(7)
C26 0.0088(6) 0.0127(7) 0.0130(7) -0.0001(5) 0.0033(5) 0.0016(5)
C27 0.0120(7) 0.0155(7) 0.0106(7) 0.0010(5) 0.0028(5) 0.0011(5)
C28 0.0078(6) 0.0147(7) 0.0116(7) -0.0005(5) 0.0019(5) 0.0006(5)
C29 0.0175(7) 0.0144(7) 0.0169(7) -0.0032(6) 0.0011(6) 0.0007(6)

loop_
_atom_type_symbol
_atom_type_description
_atom_type_scat_dispersion_real
_atom_type_scat_dispersion_imag
_atom_type_scat_source
C C 0.0033 0.0016 'International Tables Vol C Tables 4.2.6.8 and 6.1.1.4'
H H 0.0000 0.0000 'International Tables Vol C Tables 4.2.6.8 and 6.1.1.4'
O O 0.0106 0.0060 'International Tables Vol C Tables 4.2.6.8 and 6.1.1.4'
S S 0.1246 0.1234 'International Tables Vol C Tables 4.2.6.8 and 6.1.1.4'

loop_
_geom_angle_atom_site_label_1
_geom_angle_atom_site_label_2
_geom_angle_atom_site_label_3
_geom_angle
O6 S1 O2 119.54(6)
O6 S1 C6 106.34(6)
O2 S1 C6 108.20(6)
O6 S1 C7 107.35(6)
O2 S1 C7 106.18(6)
C6 S1 C7 108.91(6)
C12 O1 C13 116.90(12)
C17 O3 C8 117.20(10)
C24 O5 C25 113.15(11)
C2 C1 H5 109.5
C2 C1 H4 109.5
H5 C1 H4 109.5
C2 C1 H1 109.5
H5 C1 H1 109.5
H4 C1 H1 109.5
C3 C2 C14 111.72(13)
C3 C2 C1 109.93(13)
C14 C2 C1 111.24(15)
C3 C2 H26 107.9
C14 C2 H26 107.9
C1 C2 H26 107.9
C15 C3 C4 118.65(13)
C15 C3 C2 120.15(13)
C4 C3 C2 121.18(13)
C5 C4 C3 121.27(13)
C5 C4 H22 119.4
C3 C4 H22 119.4
C6 C5 C4 118.57(13)
C6 C5 H23 120.7
C4 C5 H23 120.7
C5 C6 C16 121.52(13)
C5 C6 S1 120.32(11)
C16 C6 S1 118.05(11)
C28 C7 C8 111.66(11)
C28 C7 C23 112.02(11)
C8 C7 C23 109.61(11)
C28 C7 S1 108.12(9)
C8 C7 S1 111.00(9)
C23 C7 S1 104.18(9)
O3 C8 C9 103.60(10)
O3 C8 C7 109.99(11)
C9 C8 C7 113.31(11)
O3 C8 H21 109.9
C9 C8 H21 109.9
C7 C8 H21 109.9
C10 C9 C26 120.31(13)
C10 C9 C8 122.05(13)
C26 C9 C8 117.52(12)
C9 C10 C11 120.70(13)
C9 C10 H10 119.7
C11 C10 H10 119.7
C12 C11 C10 119.57(13)
C12 C11 H20 120.2
C10 C11 H20 120.2
O1 C12 C11 125.10(13)
O1 C12 C24 115.19(13)
C11 C12 C24 119.71(13)
O1 C13 H12 109.5
O1 C13 H2 109.5
H12 C13 H2 109.5
O1 C13 H11 109.5
H12 C13 H11 109.5
H2 C13 H11 109.5
C2 C14 H3 109.5
C2 C14 H27 109.5
H3 C14 H27 109.5
C2 C14 H28 109.5
H3 C14 H28 109.5
H27 C14 H28 109.5
C16 C15 C3 121.25(13)
C16 C15 H25 119.4
C3 C15 H25 119.4
C15 C16 C6 118.72(13)
C15 C16 H24 120.6
C6 C16 H24 120.6
O3 C17 C22 122.43(12)
O3 C17 C18 117.01(13)
C22 C17 C18 120.53(13)
C19 C18 C17 119.14(14)
C19 C18 H9 120.4
C17 C18 H9 120.4
C18 C19 C20 121.22(14)
C18 C19 H8 119.4
C20 C19 H8 119.4
C21 C20 C19 119.54(14)
C21 C20 H6 120.2
C19 C20 H6 120.2
C20 C21 C22 120.28(15)
C20 C21 H7 119.9
C22 C21 H7 119.9
C17 C22 C21 119.24(13)
C17 C22 C23 120.98(12)
C21 C22 C23 119.59(13)
O4 C23 C22 122.43(13)
O4 C23 C7 122.40(13)
C22 C23 C7 115.08(12)
O5 C24 C26 119.32(13)
O5 C24 C12 119.90(12)
C26 C24 C12 120.66(13)
O5 C25 H15 109.5
O5 C25 H13 109.5
H15 C25 H13 109.5
O5 C25 H14 109.5
H15 C25 H14 109.5
H13 C25 H14 109.5
C24 C26 C9 119.00(13)
C24 C26 C27 121.15(13)
C9 C26 C27 119.81(12)
C28 C27 C26 123.22(13)
C28 C27 H19 118.4
C26 C27 H19 118.4
C27 C28 C29 122.77(13)
C27 C28 C7 118.67(12)
C29 C28 C7 118.54(12)
C28 C29 H18 109.5
C28 C29 H17 109.5
H18 C29 H17 109.5
C28 C29 H16 109.5
H18 C29 H16 109.5
H17 C29 H16 109.5

loop_
_geom_bond_atom_site_label_1
_geom_bond_atom_site_label_2
_geom_bond_distance
S1 O6 1.4354(10)
S1 O2 1.4422(10)
S1 C6 1.7620(14)
S1 C7 1.8530(14)
O1 C12 1.3661(17)
O1 C13 1.4345(18)
O3 C17 1.3556(17)
O3 C8 1.4552(16)
O4 C23 1.2086(17)
O5 C24 1.3794(17)
O5 C25 1.4293(19)
C1 C2 1.528(2)
C1 H5 0.9800
C1 H4 0.9800
C1 H1 0.9800
C2 C3 1.517(2)
C2 C14 1.527(2)
C2 H26 1.0000
C3 C15 1.393(2)
C3 C4 1.393(2)
C4 C5 1.387(2)
C4 H22 0.9500
C5 C6 1.386(2)
C5 H23 0.9500
C6 C16 1.393(2)
C7 C28 1.5204(19)
C7 C8 1.5421(19)
C7 C23 1.5507(18)
C8 C9 1.4999(19)
C8 H21 1.0000
C9 C10 1.378(2)
C9 C26 1.402(2)
C10 C11 1.395(2)
C10 H10 0.9500
C11 C12 1.387(2)
C11 H20 0.9500
C12 C24 1.403(2)
C13 H12 0.9800
C13 H2 0.9800
C13 H11 0.9800
C14 H3 0.9800
C14 H27 0.9800
C14 H28 0.9800
C15 C16 1.381(2)
C15 H25 0.9500
C16 H24 0.9500
C17 C22 1.390(2)
C17 C18 1.394(2)
C18 C19 1.376(2)
C18 H9 0.9500
C19 C20 1.395(2)
C19 H8 0.9500
C20 C21 1.373(2)
C20 H6 0.9500
C21 C22 1.406(2)
C21 H7 0.9500
C22 C23 1.466(2)
C24 C26 1.3868(19)
C25 H15 0.9800
C25 H13 0.9800
C25 H14 0.9800
C26 C27 1.4628(19)
C27 C28 1.342(2)
C27 H19 0.9500
C28 C29 1.4958(19)
C29 H18 0.9800
C29 H17 0.9800
C29 H16 0.9800
